data_7210359
loop_
_publ_author_name
'Zhang, Guoqi'

_publ_section_title
;
 Polymorphism in unusual one-dimensional coordination polymers based on
 cadmium(ii) and 2-mercaptopyridine N-oxide
;
_journal_issue 33
_journal_name_full CrystEngComm
_journal_page_first 6453
_journal_paper_doi 10.1039/c3ce40808f
_journal_volume 15
_journal_year 2013
_chemical_formula_sum 'C20 H16 Cd2 N4 O4 S4'
_chemical_formula_weight 729.41
_chemical_name_systematic
; 
 ? 
;
_space_group_IT_number 14
_symmetry_cell_setting monoclinic
_symmetry_space_group_name_Hall '-P 2yn'
_symmetry_space_group_name_H-M 'P 1 21/n 1'
_atom_sites_solution_hydrogens geom
_atom_sites_solution_primary direct
_atom_sites_solution_secondary difmap
_audit_creation_method SHELXL-97
_cell_angle_alpha 90.00
_cell_angle_beta 94.97(3)
_cell_angle_gamma 90.00
_cell_formula_units_Z 2
_cell_length_a 7.3871(15)
_cell_length_b 16.445(3)
_cell_length_c 9.992(2)
_cell_measurement_reflns_used 11465
_cell_measurement_temperature 293(2)
_cell_measurement_theta_max 27.46
_cell_measurement_theta_min 2.39
_cell_volume 1209.3(4)
_computing_cell_refinement 'Rapid Auto(Rigaku 2001)'
_computing_data_collection 'Rapid Auto(Rigaku 2001)'
_computing_data_reduction 'Rapid Auto(Rigaku 2001)'
_computing_structure_refinement 'SHELXL-97 (Sheldrick, 1997)'
_computing_structure_solution 'SHELXS-97 (Sheldrick, 1990)'
_diffrn_ambient_temperature 293(2)
_diffrn_measured_fraction_theta_full 1.000
_diffrn_measured_fraction_theta_max 1.000
_diffrn_measurement_device_type 'Rigaku Raxis Rapid IP'
_diffrn_measurement_method '\w Oscillation'
_diffrn_radiation_monochromator graphite
_diffrn_radiation_source 'Rotating Anode'
_diffrn_radiation_type MoK\a
_diffrn_radiation_wavelength 0.71073
_diffrn_reflns_av_R_equivalents 0.0512
_diffrn_reflns_av_sigmaI/netI 0.0422
_diffrn_reflns_limit_h_max 9
_diffrn_reflns_limit_h_min -9
_diffrn_reflns_limit_k_max 21
_diffrn_reflns_limit_k_min -21
_diffrn_reflns_limit_l_max 12
_diffrn_reflns_limit_l_min -12
_diffrn_reflns_number 11465
_diffrn_reflns_theta_full 27.46
_diffrn_reflns_theta_max 27.46
_diffrn_reflns_theta_min 2.39
_exptl_absorpt_coefficient_mu 2.139
_exptl_absorpt_correction_T_max 0.7849
_exptl_absorpt_correction_T_min 0.3929
_exptl_absorpt_correction_type empirical
_exptl_absorpt_process_details abscor
_exptl_crystal_colour yellow
_exptl_crystal_density_diffrn 2.003
_exptl_crystal_density_method 'not measured'
_exptl_crystal_description needle
_exptl_crystal_F_000 712
_exptl_crystal_size_max 0.54
_exptl_crystal_size_mid 0.19
_exptl_crystal_size_min 0.12
_refine_diff_density_max 0.471
_refine_diff_density_min -0.834
_refine_diff_density_rms 0.147
_refine_ls_extinction_method none
_refine_ls_goodness_of_fit_ref 1.031
_refine_ls_hydrogen_treatment constr
_refine_ls_matrix_type full
_refine_ls_number_parameters 154
_refine_ls_number_reflns 2769
_refine_ls_number_restraints 0
_refine_ls_restrained_S_all 1.031
_refine_ls_R_factor_all 0.0349
_refine_ls_R_factor_gt 0.0285
_refine_ls_shift/su_max 0.009
_refine_ls_shift/su_mean 0.002
_refine_ls_structure_factor_coef Fsqd
_refine_ls_weighting_details 'calc w=1/[\s^2^(Fo^2^)+(0.0384P)^2^+0.0000P] where P=(Fo^2^+2Fc^2^)/3'
_refine_ls_weighting_scheme calc
_refine_ls_wR_factor_gt 0.0678
_refine_ls_wR_factor_ref 0.0700
_reflns_number_gt 2424
_reflns_number_total 2769
_reflns_threshold_expression >2sigma(I)
_cod_data_source_file c3ce40808f.txt
_cod_data_source_block a
_cod_depositor_comments
;
The following automatic conversions were performed:

'_symmetry_cell_setting' value 'Monoclinic' changed to 'monoclinic'
according to /home/saulius/struct/CIF-dictionaries/cif_core.dic
dictionary named 'cif_core.dic' version 2.4.2 from
2011-04-26.

'_exptl_absorpt_correction_type' value 'Empirical'
changed to 'empirical' according to
/home/saulius/struct/CIF-dictionaries/cif_core.dic dictionary named
'cif_core.dic' version 2.4.2 from 2011-04-26.

Automatic conversion script
Id: cif_fix_values 1891 2012-01-12 08:04:46Z andrius 
;
_cod_original_sg_symbol_H-M P2(1)/n
_cod_database_code 7210359

loop_
_symmetry_equiv_pos_as_xyz
'x, y, z'
'-x+1/2, y+1/2, -z+1/2'
'-x, -y, -z'
'x-1/2, -y-1/2, z-1/2'

loop_
_atom_site_label
_atom_site_type_symbol
_atom_site_fract_x
_atom_site_fract_y
_atom_site_fract_z
_atom_site_U_iso_or_equiv
_atom_site_adp_type
_atom_site_occupancy
_atom_site_symmetry_multiplicity
_atom_site_calc_flag
_atom_site_refinement_flags
Cd1 Cd 0.255116(19) 0.968111(12) 0.018247(19) 0.02934(8) Uani 1 1 d .
S1 S 0.31548(9) 0.96409(5) 0.26835(8) 0.0435(2) Uani 1 1 d .
S2 S 0.79267(9) 1.12501(6) 0.18006(8) 0.0461(2) Uani 1 1 d .
O1 O -0.0350(2) 0.94385(13) 0.09897(18) 0.0337(4) Uani 1 1 d .
O2 O 0.4479(2) 1.08498(12) 0.01655(19) 0.0333(4) Uani 1 1 d .
N1 N -0.0414(2) 0.92696(14) 0.2296(2) 0.0296(4) Uani 1 1 d .
N2 N 0.4325(2) 1.13960(13) 0.1144(2) 0.0296(4) Uani 1 1 d .
C1 C -0.2046(3) 0.9044(2) 0.2707(3) 0.0412(7) Uani 1 1 d .
H1A H -0.3059 0.9028 0.2086 0.049 Uiso 1 1 calc R
C2 C -0.2227(4) 0.8840(2) 0.4007(3) 0.0506(8) Uani 1 1 d .
H2A H -0.3353 0.8688 0.4275 0.061 Uiso 1 1 calc R
C3 C -0.0711(4) 0.8863(2) 0.4928(3) 0.0508(8) Uani 1 1 d .
H3A H -0.0800 0.8717 0.5819 0.061 Uiso 1 1 calc R
C4 C 0.0914(4) 0.9102(2) 0.4503(3) 0.0417(6) Uani 1 1 d .
H4A H 0.1927 0.9119 0.5123 0.050 Uiso 1 1 calc R
C5 C 0.1113(3) 0.93217(17) 0.3174(3) 0.0315(5) Uani 1 1 d .
C6 C 0.2651(3) 1.17112(18) 0.1274(3) 0.0396(6) Uani 1 1 d .
H6A H 0.1679 1.1552 0.0678 0.047 Uiso 1 1 calc R
C7 C 0.2368(4) 1.22569(19) 0.2265(4) 0.0463(7) Uani 1 1 d .
H7A H 0.1222 1.2482 0.2322 0.056 Uiso 1 1 calc R
C8 C 0.3794(4) 1.24731(19) 0.3180(4) 0.0465(7) Uani 1 1 d .
H8A H 0.3616 1.2828 0.3881 0.056 Uiso 1 1 calc R
C9 C 0.5476(3) 1.21534(19) 0.3031(3) 0.0427(7) Uani 1 1 d .
H9A H 0.6443 1.2300 0.3642 0.051 Uiso 1 1 calc R
C10 C 0.5791(3) 1.16148(17) 0.1995(3) 0.0323(5) Uani 1 1 d .

loop_
_atom_site_aniso_label
_atom_site_aniso_U_11
_atom_site_aniso_U_22
_atom_site_aniso_U_33
_atom_site_aniso_U_23
_atom_site_aniso_U_13
_atom_site_aniso_U_12
Cd1 0.02310(10) 0.03967(13) 0.02551(12) -0.00073(7) 0.00355(7) -0.00014(7)
S1 0.0310(3) 0.0714(6) 0.0279(4) 0.0024(3) 0.0008(3) -0.0092(3)
S2 0.0297(3) 0.0667(5) 0.0405(4) -0.0189(4) -0.0043(3) 0.0040(3)
O1 0.0271(8) 0.0537(11) 0.0206(9) 0.0075(9) 0.0043(6) 0.0032(8)
O2 0.0284(8) 0.0422(11) 0.0294(10) -0.0083(8) 0.0026(7) -0.0028(7)
N1 0.0277(9) 0.0380(12) 0.0235(11) 0.0030(9) 0.0040(8) 0.0036(8)
N2 0.0275(9) 0.0318(11) 0.0298(12) -0.0009(9) 0.0049(8) -0.0025(8)
C1 0.0277(11) 0.0609(19) 0.0357(16) 0.0096(14) 0.0074(10) 0.0021(12)
C2 0.0395(14) 0.076(2) 0.0379(18) 0.0153(16) 0.0126(11) -0.0030(14)
C3 0.0528(16) 0.073(2) 0.0271(15) 0.0123(16) 0.0077(12) -0.0027(15)
C4 0.0430(13) 0.0573(18) 0.0247(14) 0.0049(13) 0.0019(10) -0.0002(13)
C5 0.0306(11) 0.0383(14) 0.0252(13) 0.0002(11) 0.0007(9) 0.0025(10)
C6 0.0288(11) 0.0384(15) 0.0525(19) -0.0005(13) 0.0096(10) 0.0009(11)
C7 0.0394(13) 0.0422(17) 0.059(2) -0.0021(15) 0.0163(12) 0.0035(12)
C8 0.0568(16) 0.0359(15) 0.050(2) -0.0132(14) 0.0207(14) -0.0058(13)
C9 0.0441(14) 0.0426(16) 0.0415(17) -0.0115(13) 0.0041(12) -0.0042(12)
C10 0.0342(11) 0.0341(13) 0.0288(14) -0.0018(11) 0.0040(9) -0.0022(10)

loop_
_atom_type_symbol
_atom_type_description
_atom_type_scat_dispersion_real
_atom_type_scat_dispersion_imag
_atom_type_scat_source
C C 0.0033 0.0016 'International Tables Vol C Tables 4.2.6.8 and 6.1.1.4'
H H 0.0000 0.0000 'International Tables Vol C Tables 4.2.6.8 and 6.1.1.4'
N N 0.0061 0.0033 'International Tables Vol C Tables 4.2.6.8 and 6.1.1.4'
O O 0.0106 0.0060 'International Tables Vol C Tables 4.2.6.8 and 6.1.1.4'
S S 0.1246 0.1234 'International Tables Vol C Tables 4.2.6.8 and 6.1.1.4'
Cd Cd -0.8075 1.2024 'International Tables Vol C Tables 4.2.6.8 and 6.1.1.4'

loop_
_geom_angle_atom_site_label_1
_geom_angle_atom_site_label_2
_geom_angle_atom_site_label_3
_geom_angle
_geom_angle_site_symmetry_1
_geom_angle_site_symmetry_3
O1 Cd1 O2 133.53(7) . .
O1 Cd1 O1 71.11(8) . 3_575
O2 Cd1 O1 83.73(7) . 3_575
O1 Cd1 O2 147.30(7) . 3_675
O2 Cd1 O2 74.97(7) . 3_675
O1 Cd1 O2 137.07(6) 3_575 3_675
O1 Cd1 S1 75.26(5) . .
O2 Cd1 S1 88.49(5) . .
O1 Cd1 S1 123.85(5) 3_575 .
O2 Cd1 S1 92.80(6) 3_675 .
O1 Cd1 S2 95.51(6) . 3_675
O2 Cd1 S2 121.90(5) . 3_675
O1 Cd1 S2 86.55(6) 3_575 3_675
O2 Cd1 S2 74.48(5) 3_675 3_675
S1 Cd1 S2 140.80(3) . 3_675
C5 S1 Cd1 102.09(9) . .
C10 S2 Cd1 103.61(10) . 3_675
N1 O1 Cd1 118.19(13) . .
N1 O1 Cd1 121.33(14) . 3_575
Cd1 O1 Cd1 108.89(8) . 3_575
N2 O2 Cd1 116.41(14) . .
N2 O2 Cd1 118.92(12) . 3_675
Cd1 O2 Cd1 105.03(7) . 3_675
O1 N1 C1 117.3(2) . .
O1 N1 C5 120.9(2) . .
C1 N1 C5 121.8(2) . .
O2 N2 C6 117.5(2) . .
O2 N2 C10 121.17(19) . .
C6 N2 C10 121.3(2) . .
N1 C1 C2 121.3(3) . .
C1 C2 C3 119.2(3) . .
C4 C3 C2 118.8(3) . .
C3 C4 C5 122.6(3) . .
N1 C5 C4 116.3(2) . .
N1 C5 S1 122.3(2) . .
C4 C5 S1 121.38(19) . .
N2 C6 C7 121.2(3) . .
C6 C7 C8 119.6(3) . .
C9 C8 C7 118.5(3) . .
C8 C9 C10 122.3(3) . .
N2 C10 C9 117.0(2) . .
N2 C10 S2 121.7(2) . .
C9 C10 S2 121.3(2) . .

loop_
_geom_bond_atom_site_label_1
_geom_bond_atom_site_label_2
_geom_bond_distance
_geom_bond_site_symmetry_2
Cd1 O1 2.3880(17) .
Cd1 O2 2.3933(18) .
Cd1 O1 2.4045(18) 3_575
Cd1 O2 2.4139(17) 3_675
Cd1 S1 2.5011(10) .
Cd1 S2 2.5050(9) 3_675
S1 C5 1.708(3) .
S2 C10 1.714(3) .
S2 Cd1 2.5050(9) 3_675
O1 N1 1.340(3) .
O1 Cd1 2.4045(18) 3_575
O2 N2 1.340(3) .
O2 Cd1 2.4139(17) 3_675
N1 C1 1.358(3) .
N1 C5 1.370(3) .
N2 C6 1.357(3) .
N2 C10 1.366(3) .
C1 C2 1.359(4) .
C2 C3 1.387(4) .
C3 C4 1.365(4) .
C4 C5 1.397(4) .
C6 C7 1.365(4) .
C7 C8 1.380(4) .
C8 C9 1.369(4) .
C9 C10 1.398(4) .
